data_4503805
loop_
_publ_author_name
'Rohl, Andrew L.'
'Moret, Massimo'
'Kaminsky, Werner'
'Claborn, Kacey'
'McKinnon, Joshua J.'
'Kahr, Bart'

_publ_section_title
;
 Hirshfeld Surfaces Identify Inadequacies in Computations of
 Intermolecular Interactions in Crystals: Pentamorphic
 1,8-Dihydroxyanthraquinone
;
_journal_issue 12
_journal_name_full 'Crystal Growth &amp; Design'
_journal_page_first 4517
_journal_paper_doi 10.1021/cg8005212
_journal_volume 8
_journal_year 2008
_chemical_formula_moiety 'C14 H8 O4'
_chemical_formula_sum 'C14 H8 O4'
_chemical_formula_weight 240.20
_chemical_name_common dihyanthraquin_meta_LT
_chemical_name_systematic dihyanthraquin_meta_LT
_space_group_IT_number 29
_symmetry_cell_setting orthorhombic
_symmetry_Int_Tables_number 29
_symmetry_space_group_name_Hall 'P 2c -2ac'
_symmetry_space_group_name_H-M 'P c a 21'
_atom_sites_solution_hydrogens geom
_atom_sites_solution_primary direct
_atom_sites_solution_secondary difmap
_audit_creation_method SHELXL-97
_cell_angle_alpha 90.00
_cell_angle_beta 90.00
_cell_angle_gamma 90.00
_cell_formula_units_Z 8
_cell_length_a 21.578(2)
_cell_length_b 3.7660(16)
_cell_length_c 24.683(2)
_cell_measurement_reflns_used 183
_cell_measurement_temperature 130(2)
_cell_measurement_theta_max 20
_cell_measurement_theta_min 3
_cell_volume 2005.8(9)
_computing_cell_refinement 'HKL SCALEPACK'
_computing_data_collection KappaCCD
_computing_data_reduction DENZO
_computing_molecular_graphics 'maXus, Zortep'
_computing_publication_material 'SHELXL-97 (Sheldrick, 1997)'
_computing_structure_refinement 'SHELXL-97 (Sheldrick, 1997)'
_computing_structure_solution SIR92
_diffrn_ambient_temperature 130(2)
_diffrn_measured_fraction_theta_full 0.969
_diffrn_measured_fraction_theta_max 0.969
_diffrn_measurement_device_type 'Nonius KappaCCD'
_diffrn_measurement_method '\f and \w scans'
_diffrn_radiation_monochromator graphite
_diffrn_radiation_source 'fine-focus sealed tube'
_diffrn_radiation_type MoK\a
_diffrn_radiation_wavelength 0.71070
_diffrn_reflns_av_R_equivalents 0.0867
_diffrn_reflns_av_sigmaI/netI 0.1930
_diffrn_reflns_limit_h_max 26
_diffrn_reflns_limit_h_min -26
_diffrn_reflns_limit_k_max 4
_diffrn_reflns_limit_k_min -4
_diffrn_reflns_limit_l_max 30
_diffrn_reflns_limit_l_min -30
_diffrn_reflns_number 3529
_diffrn_reflns_theta_full 26.35
_diffrn_reflns_theta_max 26.35
_diffrn_reflns_theta_min 3.78
_exptl_absorpt_coefficient_mu 0.118
_exptl_absorpt_correction_T_max 0.992
_exptl_absorpt_correction_T_min 0.991
_exptl_absorpt_correction_type multi-scan
_exptl_absorpt_process_details HKL2000
_exptl_crystal_colour orange
_exptl_crystal_colour_lustre clear
_exptl_crystal_density_diffrn 1.591
_exptl_crystal_density_method 'not measured'
_exptl_crystal_description needle
_exptl_crystal_F_000 992
_exptl_crystal_size_max 0.24
_exptl_crystal_size_mid 0.07
_exptl_crystal_size_min 0.05
_refine_diff_density_max 0.239
_refine_diff_density_min -0.224
_refine_diff_density_rms 0.054
_refine_ls_extinction_method none
_refine_ls_goodness_of_fit_ref 0.863
_refine_ls_hydrogen_treatment constr
_refine_ls_matrix_type full
_refine_ls_number_parameters 327
_refine_ls_number_reflns 3529
_refine_ls_number_restraints 0
_refine_ls_restrained_S_all 0.863
_refine_ls_R_factor_all 0.1535
_refine_ls_R_factor_gt 0.0497
_refine_ls_shift/su_max 0.001
_refine_ls_shift/su_mean 0.000
_refine_ls_structure_factor_coef Fsqd
_refine_ls_weighting_details 'calc w=1/[\s^2^(Fo^2^)+(0.0261P)^2^+0.0000P] where P=(Fo^2^+2Fc^2^)/3'
_refine_ls_weighting_scheme calc
_refine_ls_wR_factor_gt 0.0919
_refine_ls_wR_factor_ref 0.1152
_reflns_number_gt 1712
_reflns_number_total 3529
_reflns_threshold_expression >2sigma(I)
_cod_data_source_file cg8005212_si_003.cif
_cod_data_source_block shelxl
_cod_depositor_comments
;
The following automatic conversions were performed:

'_symmetry_cell_setting' value 'Orthorhombic' changed to
'orthorhombic' according to
/home/saulius/struct/CIF-dictionaries/cif_core.dic dictionary named
'cif_core.dic' version 2.4.1 from 2010-06-29.

Automatic conversion script
Id: cif_fix_values 1715 2011-07-08 13:25:40Z adriana 
;
_cod_database_code 4503805

loop_
_symmetry_equiv_pos_as_xyz
'x, y, z'
'-x, -y, z+1/2'
'-x+1/2, y, z+1/2'
'x+1/2, -y, z'

loop_
_atom_site_label
_atom_site_type_symbol
_atom_site_fract_x
_atom_site_fract_y
_atom_site_fract_z
_atom_site_U_iso_or_equiv
_atom_site_adp_type
_atom_site_occupancy
_atom_site_calc_flag
_atom_site_refinement_flags
C1 C 0.3038(2) 0.3664(12) 0.1772(2) 0.0285(11) Uani 1 d .
C2 C 0.2527(2) 0.2731(11) 0.2153(2) 0.0277(12) Uani 1 d .
C3 C 0.26524(19) 0.1200(13) 0.2664(2) 0.0266(12) Uani 1 d .
C4 C 0.3292(2) 0.0545(11) 0.2839(2) 0.0262(11) Uani 1 d .
C5 C 0.3801(2) 0.1570(11) 0.2473(2) 0.0235(11) Uani 1 d .
C6 C 0.3693(2) 0.3095(11) 0.1964(2) 0.0251(12) Uani 1 d .
C7 C 0.2161(2) 0.0342(11) 0.3008(2) 0.0280(12) Uani 1 d .
C8 C 0.1547(2) 0.1048(11) 0.2846(2) 0.0325(12) Uani 1 d .
H8 H 0.1212 0.0503 0.3081 0.039 Uiso 1 calc R
C9 C 0.1437(2) 0.2523(11) 0.2349(2) 0.0354(13) Uani 1 d .
H9 H 0.1022 0.2998 0.2242 0.042 Uiso 1 calc R
C10 C 0.1920(2) 0.3347(12) 0.1994(2) 0.0297(12) Uani 1 d .
H10 H 0.1833 0.4319 0.1647 0.036 Uiso 1 calc R
C11 C 0.4418(2) 0.1063(12) 0.2633(2) 0.0262(11) Uani 1 d .
C12 C 0.4905(2) 0.2190(10) 0.2303(2) 0.0289(12) Uani 1 d .
H12 H 0.5321 0.1918 0.2421 0.035 Uiso 1 calc R
C13 C 0.4780(2) 0.3700(12) 0.1806(2) 0.0297(12) Uani 1 d .
H13 H 0.5112 0.4440 0.1580 0.036 Uiso 1 calc R
C14 C 0.4167(2) 0.4152(12) 0.1631(2) 0.0270(12) Uani 1 d .
H14 H 0.4082 0.5174 0.1287 0.032 Uiso 1 calc R
C21 C 0.4874(2) -0.0526(12) 0.5413(2) 0.0274(12) Uani 1 d .
C22 C 0.4211(2) -0.1400(11) 0.5317(2) 0.0244(11) Uani 1 d .
C23 C 0.4030(2) -0.3046(11) 0.4830(2) 0.0263(12) Uani 1 d .
C24 C 0.4495(2) -0.4086(12) 0.4426(2) 0.0273(12) Uani 1 d .
C25 C 0.5156(2) -0.3427(11) 0.4531(2) 0.0267(12) Uani 1 d .
C26 C 0.5343(2) -0.1749(11) 0.5016(2) 0.0256(12) Uani 1 d .
C27 C 0.3395(2) -0.3756(11) 0.4742(2) 0.0258(11) Uani 1 d .
C28 C 0.2966(2) -0.2800(11) 0.5143(2) 0.0325(13) Uani 1 d .
H28 H 0.2537 -0.3261 0.5087 0.039 Uiso 1 calc R
C29 C 0.3154(2) -0.1229(12) 0.5607(2) 0.0337(12) Uani 1 d .
H29 H 0.2855 -0.0596 0.5873 0.040 Uiso 1 calc R
C30 C 0.3780(2) -0.0519(12) 0.5705(2) 0.0316(12) Uani 1 d .
H30 H 0.3906 0.0557 0.6035 0.038 Uiso 1 calc R
C31 C 0.5612(2) -0.4466(12) 0.4153(2) 0.0281(12) Uani 1 d .
C32 C 0.6241(2) -0.3808(12) 0.4269(2) 0.0329(12) Uani 1 d .
H32 H 0.6552 -0.4481 0.4017 0.039 Uiso 1 calc R
C33 C 0.6402(2) -0.2197(12) 0.4746(2) 0.0341(14) Uani 1 d .
H33 H 0.6828 -0.1765 0.4818 0.041 Uiso 1 calc R
C34 C 0.5963(2) -0.1173(13) 0.5127(2) 0.0311(13) Uani 1 d .
H34 H 0.6087 -0.0097 0.5458 0.037 Uiso 1 calc R
O1 O 0.34043(14) -0.0874(8) 0.3282(02) 0.0315(8) Uani 1 d .
O2 O 0.29292(15) 0.4967(8) 0.13341(17) 0.0418(9) Uani 1 d .
O3 O 0.22336(14) -0.1087(9) 0.35038(17) 0.0359(8) Uani 1 d .
H3 H 0.2592 -0.1938 0.3532 0.054 Uiso 1 calc R
O4 O 0.45781(14) -0.0477(8) 0.31049(16) 0.0334(9) Uani 1 d .
H4 H 0.4258 -0.1200 0.3264 0.050 Uiso 1 calc R
O21 O 0.43282(14) -0.5612(9) 0.4000(02) 0.0323(8) Uani 1 d .
O22 O 0.50276(15) 0.1246(8) 0.58096(16) 0.0367(9) Uani 1 d .
O23 O 0.31803(14) -0.5305(8) 0.42940(17) 0.0364(9) Uani 1 d .
H23 H 0.3472 -0.5598 0.4074 0.055 Uiso 1 calc R
O24 O 0.54887(13) -0.6094(9) 0.36848(16) 0.0333(8) Uani 1 d .
H24 H 0.5103 -0.6212 0.3641 0.050 Uiso 1 calc R

loop_
_atom_site_aniso_label
_atom_site_aniso_U_11
_atom_site_aniso_U_22
_atom_site_aniso_U_33
_atom_site_aniso_U_23
_atom_site_aniso_U_13
_atom_site_aniso_U_12
C1 0.031(3) 0.031(3) 0.024(3) -0.001(2) -0.001(3) 0.000(2)
C2 0.035(3) 0.021(3) 0.028(3) -0.002(2) -0.004(2) -0.001(2)
C3 0.024(3) 0.030(3) 0.026(3) -0.006(2) 0.001(2) -0.002(2)
C4 0.036(3) 0.020(3) 0.023(3) -0.001(2) 0.001(2) -0.008(2)
C5 0.025(3) 0.024(2) 0.021(3) -0.002(2) -0.001(2) -0.003(2)
C6 0.023(3) 0.025(3) 0.027(3) -0.007(2) 0.003(2) 0.0010(19)
C7 0.028(3) 0.024(3) 0.032(3) -0.002(2) 0.003(3) 0.000(2)
C8 0.035(3) 0.026(3) 0.037(3) -0.007(2) 0.002(3) -0.002(2)
C9 0.032(3) 0.029(3) 0.046(4) -0.004(2) -0.003(3) 0.001(2)
C10 0.028(3) 0.033(3) 0.027(3) -0.002(2) -0.005(3) -0.001(2)
C11 0.038(3) 0.024(3) 0.016(3) -0.003(2) 0.000(2) 0.003(2)
C12 0.028(3) 0.023(3) 0.036(3) -0.001(2) 0.004(3) 0.003(2)
C13 0.036(3) 0.032(3) 0.021(3) -0.006(2) 0.006(2) -0.003(2)
C14 0.034(3) 0.030(3) 0.017(3) 0.000(2) 0.002(2) 0.001(2)
C21 0.038(4) 0.020(3) 0.024(3) 0.006(2) -0.003(3) 0.004(2)
C22 0.031(3) 0.022(2) 0.020(3) 0.002(2) 0.000(2) -0.002(2)
C23 0.031(3) 0.025(3) 0.022(3) 0.001(2) 0.005(2) 0.0013(19)
C24 0.040(3) 0.019(3) 0.023(3) 0.002(2) -0.001(3) 0.002(2)
C25 0.032(3) 0.021(3) 0.027(3) 0.000(2) -0.001(2) -0.003(2)
C26 0.035(3) 0.022(3) 0.020(3) 0.003(2) 0.004(2) 0.005(2)
C27 0.032(3) 0.021(3) 0.025(3) 0.001(2) -0.001(2) -0.001(2)
C28 0.033(3) 0.026(3) 0.039(4) 0.005(2) 0.004(3) 0.001(2)
C29 0.042(3) 0.023(3) 0.036(3) -0.003(2) 0.007(3) 0.005(2)
C30 0.042(3) 0.036(3) 0.017(3) 0.000(2) 0.001(3) 0.003(2)
C31 0.032(3) 0.027(3) 0.025(3) 0.000(2) 0.003(2) 0.001(2)
C32 0.031(3) 0.038(3) 0.029(4) 0.009(3) 0.003(2) 0.000(2)
C33 0.030(3) 0.034(3) 0.038(4) 0.004(3) -0.002(3) 0.000(2)
C34 0.032(3) 0.034(3) 0.027(3) 0.005(2) -0.009(3) 0.001(2)
O1 0.032(2) 0.039(2) 0.023(2) 0.0039(16) 0.0016(16) -0.0013(15)
O2 0.040(2) 0.057(2) 0.029(2) 0.0105(18) -0.0052(18) 0.0015(16)
O3 0.033(2) 0.048(2) 0.027(2) 0.0038(17) 0.0004(16) -0.0002(16)
O4 0.0299(19) 0.040(2) 0.030(2) 0.0039(17) 0.0004(18) -0.0001(16)
O21 0.0312(19) 0.042(2) 0.023(2) 0.0006(17) -0.0010(16) -0.0011(15)
O22 0.044(2) 0.0433(19) 0.023(2) -0.0083(18) -0.0038(17) -0.0009(15)
O23 0.032(2) 0.043(2) 0.033(2) -0.0032(18) -0.0010(17) 0.0000(18)
O24 0.0297(18) 0.044(2) 0.026(2) -0.0052(17) 0.0017(16) 0.0021(18)

loop_
_atom_type_symbol
_atom_type_description
_atom_type_scat_dispersion_real
_atom_type_scat_dispersion_imag
_atom_type_scat_source
C C 0.0033 0.0016 'International Tables Vol C Tables 4.2.6.8 and 6.1.1.4'
H H 0.0000 0.0000 'International Tables Vol C Tables 4.2.6.8 and 6.1.1.4'
O O 0.0106 0.0060 'International Tables Vol C Tables 4.2.6.8 and 6.1.1.4'

loop_
_exptl_crystal_face_index_h
_exptl_crystal_face_index_k
_exptl_crystal_face_index_l
_exptl_crystal_face_perp_dist
-1 0 -1 2.0530
-1 0 0 1.5460
-1 0 2 3.1130
0 -1 -1 8.9580
0 0 -1 1.3510
0 1 3 9.7400
0 -1 3 9.7400

loop_
_geom_angle_atom_site_label_1
_geom_angle_atom_site_label_2
_geom_angle_atom_site_label_3
_geom_angle
O2 C1 C2 121.1(4)
O2 C1 C6 121.3(4)
C2 C1 C6 117.5(4)
C10 C2 C3 120.0(4)
C10 C2 C1 118.7(4)
C3 C2 C1 121.2(4)
C7 C3 C2 119.5(4)
C7 C3 C4 119.8(4)
C2 C3 C4 120.7(4)
O1 C4 C3 121.0(4)
O1 C4 C5 120.6(4)
C3 C4 C5 118.4(4)
C6 C5 C11 117.8(4)
C6 C5 C4 122.3(4)
C11 C5 C4 119.8(4)
C14 C6 C5 122.2(4)
C14 C6 C1 118.1(4)
C5 C6 C1 119.7(4)
O3 C7 C3 123.9(4)
O3 C7 C8 116.2(4)
C3 C7 C8 119.8(4)
C9 C8 C7 119.7(5)
C9 C8 H8 120.2
C7 C8 H8 120.2
C8 C9 C10 121.6(5)
C8 C9 H9 119.2
C10 C9 H9 119.2
C2 C10 C9 119.4(5)
C2 C10 H10 120.3
C9 C10 H10 120.3
O4 C11 C12 116.3(4)
O4 C11 C5 123.1(4)
C12 C11 C5 120.5(4)
C13 C12 C11 119.9(4)
C13 C12 H12 120.1
C11 C12 H12 120.1
C12 C13 C14 120.6(4)
C12 C13 H13 119.7
C14 C13 H13 119.7
C6 C14 C13 118.9(4)
C6 C14 H14 120.6
C13 C14 H14 120.6
O22 C21 C26 120.7(4)
O22 C21 C22 120.5(4)
C26 C21 C22 118.8(4)
C30 C22 C23 120.8(4)
C30 C22 C21 119.0(5)
C23 C22 C21 120.1(4)
C22 C23 C27 119.0(4)
C22 C23 C24 120.5(4)
C27 C23 C24 120.4(4)
O21 C24 C23 119.8(4)
O21 C24 C25 120.3(4)
C23 C24 C25 119.9(4)
C31 C25 C26 119.1(4)
C31 C25 C24 120.9(4)
C26 C25 C24 120.1(4)
C34 C26 C25 120.9(4)
C34 C26 C21 118.7(4)
C25 C26 C21 120.3(4)
O23 C27 C28 117.8(4)
O23 C27 C23 123.3(4)
C28 C27 C23 118.9(4)
C29 C28 C27 120.7(5)
C29 C28 H28 119.6
C27 C28 H28 119.6
C28 C29 C30 121.4(5)
C28 C29 H29 119.3
C30 C29 H29 119.3
C22 C30 C29 119.1(5)
C22 C30 H30 120.4
C29 C30 H30 120.4
O24 C31 C32 116.6(4)
O24 C31 C25 124.1(4)
C32 C31 C25 119.2(5)
C33 C32 C31 119.9(5)
C33 C32 H32 120.1
C31 C32 H32 120.1
C32 C33 C34 122.1(5)
C32 C33 H33 119.0
C34 C33 H33 119.0
C26 C34 C33 118.8(5)
C26 C34 H34 120.6
C33 C34 H34 120.6
C7 O3 H3 109.5
C11 O4 H4 109.5
C27 O23 H23 109.5
C31 O24 H24 109.5

loop_
_geom_bond_atom_site_label_1
_geom_bond_atom_site_label_2
_geom_bond_distance
C1 O2 1.210(5)
C1 C2 1.489(7)
C1 C6 1.507(6)
C2 C10 1.388(6)
C2 C3 1.414(6)
C3 C7 1.395(6)
C3 C4 1.468(6)
C4 O1 1.241(5)
C4 C5 1.473(6)
C5 C6 1.400(6)
C5 C11 1.404(6)
C6 C14 1.371(6)
C7 O3 1.346(5)
C7 C8 1.409(6)
C8 C9 1.368(7)
C8 H8 0.9500
C9 C10 1.396(6)
C9 H9 0.9500
C10 H10 0.9500
C11 O4 1.345(5)
C11 C12 1.395(6)
C12 C13 1.379(6)
C12 H12 0.9500
C13 C14 1.401(6)
C13 H13 0.9500
C14 H14 0.9500
C21 O22 1.230(5)
C21 C26 1.483(6)
C21 C22 1.486(6)
C22 C30 1.377(6)
C22 C23 1.407(7)
C23 C27 1.412(6)
C23 C24 1.468(6)
C24 O21 1.251(5)
C24 C25 1.472(6)
C25 C31 1.410(6)
C25 C26 1.413(6)
C26 C34 1.384(6)
C27 O23 1.333(5)
C27 C28 1.403(6)
C28 C29 1.354(6)
C28 H28 0.9500
C29 C30 1.397(7)
C29 H29 0.9500
C30 H30 0.9500
C31 O24 1.335(6)
C31 C32 1.409(6)
C32 C33 1.369(6)
C32 H32 0.9500
C33 C34 1.390(6)
C33 H33 0.9500
C34 H34 0.9500
O3 H3 0.8400
O4 H4 0.8400
O23 H23 0.8400
O24 H24 0.8400
